data_1517745
loop_
_publ_author_name
'Rawe, Benjamin W.'
'Chun, Cindy P.'
'Gates, Derek P.'

_publ_section_title
;
 Anionic polymerisation of phosphaalkenes bearing polyaromatic
 chromophores: phosphine polymers showing &#x201C;turn-on&#x201D; emission
 selectively with peroxide
;
_journal_issue 12
_journal_name_full 'Chem. Sci.'
_journal_page_first 4928
_journal_paper_doi 10.1039/C4SC02133A
_journal_volume 5
_journal_year 2014
_chemical_formula_moiety 'C24 H21 P'
_chemical_formula_sum 'C24 H21 P'
_chemical_formula_weight 340.38
_chemical_name_systematic
;
 ?
;
_chemical_properties_physical Air-sensitive
_space_group_IT_number 14
_symmetry_cell_setting monoclinic
_symmetry_space_group_name_Hall '-P 2ybc'
_symmetry_space_group_name_H-M 'P 1 21/c 1'
_atom_sites_solution_hydrogens geom
_atom_sites_solution_primary direct
_atom_sites_solution_secondary difmap
_audit_creation_method SHELXL-97
_cell_angle_alpha 90.00
_cell_angle_beta 95.421(4)
_cell_angle_gamma 90.00
_cell_formula_units_Z 4
_cell_length_a 7.6281(5)
_cell_length_b 29.8493(19)
_cell_length_c 8.0370(5)
_cell_measurement_reflns_used 2381
_cell_measurement_temperature 100(2)
_cell_measurement_theta_max 22.498
_cell_measurement_theta_min 1.364
_cell_volume 1821.8(2)
_computing_structure_refinement 'SHELXL-97 (Sheldrick, 1997)'
_diffrn_ambient_temperature 100(2)
_diffrn_measured_fraction_theta_full 0.997
_diffrn_measured_fraction_theta_max 0.997
_diffrn_measurement_device_type 'Bruker X8 APEX II'
_diffrn_measurement_method 'area detector'
_diffrn_radiation_monochromator graphite
_diffrn_radiation_source 'fine-focus sealed tube'
_diffrn_radiation_type MoK\a
_diffrn_radiation_wavelength 0.71073
_diffrn_reflns_av_R_equivalents 0.0000
_diffrn_reflns_av_sigmaI/netI 0.0433
_diffrn_reflns_limit_h_max 8
_diffrn_reflns_limit_h_min -8
_diffrn_reflns_limit_k_max 32
_diffrn_reflns_limit_k_min 0
_diffrn_reflns_limit_l_max 8
_diffrn_reflns_limit_l_min 0
_diffrn_reflns_number 2381
_diffrn_reflns_theta_full 22.50
_diffrn_reflns_theta_max 22.50
_diffrn_reflns_theta_min 1.36
_exptl_absorpt_coefficient_mu 0.153
_exptl_absorpt_correction_T_max 0.746
_exptl_absorpt_correction_T_min 0.479
_exptl_absorpt_correction_type multi-scan
_exptl_absorpt_process_details
'SADABS. Bruker Nonius area detector scaling and absorption correction - V2.10, Bruker AXS Inc., Madison, Wisconsin, USA (2003).'
_exptl_crystal_colour yellow
_exptl_crystal_density_diffrn 1.241
_exptl_crystal_density_meas ?
_exptl_crystal_density_method 'not measured'
_exptl_crystal_description plate
_exptl_crystal_F_000 720
_exptl_crystal_recrystallization_method 'Re-crystallisation from solvent: Hexanes'
_exptl_crystal_size_max 0.420
_exptl_crystal_size_mid 0.350
_exptl_crystal_size_min 0.320
_refine_diff_density_max 0.296
_refine_diff_density_min -0.311
_refine_diff_density_rms 0.056
_refine_ls_extinction_method none
_refine_ls_goodness_of_fit_ref 1.198
_refine_ls_hydrogen_treatment calc
_refine_ls_matrix_type full
_refine_ls_number_parameters 229
_refine_ls_number_reflns 2381
_refine_ls_number_restraints 0
_refine_ls_restrained_S_all 1.198
_refine_ls_R_factor_all 0.0622
_refine_ls_R_factor_gt 0.0557
_refine_ls_shift/su_max 0.007
_refine_ls_shift/su_mean 0.001
_refine_ls_structure_factor_coef Fsqd
_refine_ls_weighting_details 'calc w=1/[\s^2^(Fo^2^)+(0.0378P)^2^+2.8401P] where P=(Fo^2^+2Fc^2^)/3'
_refine_ls_weighting_scheme calc
_refine_ls_wR_factor_gt 0.1347
_refine_ls_wR_factor_ref 0.1373
_reflns_number_gt 2128
_reflns_number_total 2381
_reflns_threshold_expression >2sigma(I)
_cod_data_source_file c4sc02133a1.cif
_cod_data_source_block dg153
_cod_depositor_comments
;Adding full bibliography for 1517745--1517747.cif.

The following automatic conversions were performed:

'_exptl_crystal_density_meas' value 'not measured' was changed to '?'
- the value is perceived as not measured.

Automatic conversion script
Id: cif_fix_values 3008 2015-01-20 13:52:24Z robertas 
;
_cod_original_sg_symbol_H-M 'P 21/c '
_cod_database_code 1517745

loop_
_symmetry_equiv_pos_as_xyz
'x, y, z'
'-x, y+1/2, -z+1/2'
'-x, -y, -z'
'x, -y-1/2, z-1/2'

loop_
_atom_site_label
_atom_site_type_symbol
_atom_site_fract_x
_atom_site_fract_y
_atom_site_fract_z
_atom_site_U_iso_or_equiv
_atom_site_adp_type
_atom_site_occupancy
_atom_site_symmetry_multiplicity
_atom_site_calc_flag
_atom_site_refinement_flags
C1 C 0.2966(4) 0.37899(10) 0.9839(4) 0.0225(8) Uani 1 1 d .
C2 C 0.3145(4) 0.39752(10) 1.1549(4) 0.0224(8) Uani 1 1 d .
C3 C 0.3349(4) 0.36824(11) 1.2915(4) 0.0246(8) Uani 1 1 d .
H3 H 0.3289 0.3375 1.2725 0.030 Uiso 1 1 calc R
C4 C 0.3637(4) 0.38375(12) 1.4532(4) 0.0290(8) Uani 1 1 d .
H4 H 0.3750 0.3637 1.5421 0.035 Uiso 1 1 calc R
C5 C 0.3757(4) 0.42930(12) 1.4824(4) 0.0322(9) Uani 1 1 d .
H5 H 0.3976 0.4401 1.5909 0.039 Uiso 1 1 calc R
C6 C 0.3549(4) 0.45872(12) 1.3499(4) 0.0299(9) Uani 1 1 d .
H6 H 0.3646 0.4893 1.3709 0.036 Uiso 1 1 calc R
C7 C 0.3198(4) 0.44415(11) 1.1850(4) 0.0235(8) Uani 1 1 d .
C8 C 0.2974(4) 0.47793(11) 1.0533(5) 0.0303(9) Uani 1 1 d .
H8 H 0.3523 0.5052 1.0784 0.036 Uiso 1 1 calc R
C9 C 0.2095(5) 0.47518(11) 0.9026(5) 0.0302(9) Uani 1 1 d .
H9 H 0.2122 0.5009 0.8376 0.036 Uiso 1 1 calc R
C10 C 0.1095(4) 0.43797(11) 0.8241(4) 0.0249(8) Uani 1 1 d .
C11 C -0.0253(5) 0.44766(12) 0.6987(4) 0.0304(9) Uani 1 1 d .
H11 H -0.0446 0.4773 0.6661 0.037 Uiso 1 1 calc R
C12 C -0.1300(5) 0.41469(12) 0.6224(5) 0.0355(9) Uani 1 1 d .
H12 H -0.2194 0.4221 0.5402 0.043 Uiso 1 1 calc R
C13 C -0.1019(5) 0.37055(12) 0.6685(4) 0.0328(9) Uani 1 1 d .
H13 H -0.1738 0.3481 0.6191 0.039 Uiso 1 1 calc R
C14 C 0.0340(4) 0.35975(11) 0.7885(4) 0.0274(8) Uani 1 1 d .
H14 H 0.0533 0.3299 0.8178 0.033 Uiso 1 1 calc R
C15 C 0.1427(4) 0.39268(11) 0.8665(4) 0.0237(8) Uani 1 1 d .
C16 C 0.6038(4) 0.32569(10) 1.0672(4) 0.0211(8) Uani 1 1 d .
C17 C 0.6054(4) 0.28032(10) 1.1169(4) 0.0225(8) Uani 1 1 d .
C18 C 0.4589(4) 0.24891(11) 1.0548(4) 0.0282(8) Uani 1 1 d .
H18A H 0.4866 0.2191 1.0940 0.042 Uiso 1 1 calc R
H18B H 0.4457 0.2491 0.9348 0.042 Uiso 1 1 calc R
H18C H 0.3509 0.2585 1.0960 0.042 Uiso 1 1 calc R
C19 C 0.7412(4) 0.26502(11) 1.2288(4) 0.0238(8) Uani 1 1 d .
H19 H 0.7405 0.2353 1.2632 0.029 Uiso 1 1 calc R
C20 C 0.8781(4) 0.29257(11) 1.2912(4) 0.0238(8) Uani 1 1 d .
C21 C 1.0286(5) 0.27432(12) 1.4072(4) 0.0304(8) Uani 1 1 d .
H21A H 1.1128 0.2602 1.3427 0.046 Uiso 1 1 calc R
H21B H 0.9842 0.2528 1.4813 0.046 Uiso 1 1 calc R
H21C H 1.0843 0.2984 1.4713 0.046 Uiso 1 1 calc R
C22 C 0.8753(4) 0.33692(11) 1.2411(4) 0.0244(8) Uani 1 1 d .
H22 H 0.9654 0.3559 1.2836 0.029 Uiso 1 1 calc R
C23 C 0.7414(4) 0.35414(10) 1.1286(4) 0.0228(8) Uani 1 1 d .
C24 C 0.7476(5) 0.40272(11) 1.0806(5) 0.0306(9) Uani 1 1 d .
H24A H 0.6634 0.4192 1.1376 0.046 Uiso 1 1 calc R
H24B H 0.7200 0.4056 0.9620 0.046 Uiso 1 1 calc R
H24C H 0.8635 0.4143 1.1113 0.046 Uiso 1 1 calc R
P1 P 0.43405(12) 0.34222(3) 0.90261(11) 0.0259(3) Uani 1 1 d .

loop_
_atom_site_aniso_label
_atom_site_aniso_U_11
_atom_site_aniso_U_22
_atom_site_aniso_U_33
_atom_site_aniso_U_23
_atom_site_aniso_U_13
_atom_site_aniso_U_12
C1 0.0256(19) 0.0156(17) 0.0257(19) 0.0031(14) -0.0012(15) -0.0012(14)
C2 0.0135(17) 0.0225(18) 0.031(2) 0.0014(15) 0.0001(14) 0.0007(13)
C3 0.0199(18) 0.0232(18) 0.031(2) 0.0007(15) 0.0019(15) 0.0000(14)
C4 0.024(2) 0.037(2) 0.025(2) 0.0028(16) -0.0016(15) 0.0027(16)
C5 0.0242(19) 0.041(2) 0.030(2) -0.0088(17) -0.0044(16) 0.0052(17)
C6 0.0221(19) 0.0256(19) 0.041(2) -0.0104(17) -0.0010(16) 0.0022(15)
C7 0.0149(17) 0.0227(18) 0.032(2) -0.0021(15) -0.0017(14) 0.0011(14)
C8 0.027(2) 0.0176(18) 0.047(2) -0.0007(16) 0.0037(18) -0.0010(15)
C9 0.031(2) 0.0166(18) 0.043(2) 0.0061(16) 0.0035(18) 0.0044(15)
C10 0.0247(19) 0.0221(18) 0.0286(19) 0.0011(14) 0.0062(15) 0.0045(15)
C11 0.031(2) 0.028(2) 0.032(2) 0.0047(16) 0.0001(16) 0.0109(16)
C12 0.029(2) 0.041(2) 0.035(2) -0.0004(17) -0.0034(17) 0.0098(18)
C13 0.032(2) 0.034(2) 0.032(2) -0.0069(16) -0.0041(17) 0.0004(17)
C14 0.030(2) 0.0212(19) 0.030(2) -0.0033(15) -0.0006(16) 0.0041(15)
C15 0.0227(19) 0.0240(19) 0.0243(18) -0.0001(14) 0.0021(15) 0.0038(14)
C16 0.0229(19) 0.0211(17) 0.0195(17) -0.0011(14) 0.0032(14) 0.0030(14)
C17 0.0225(18) 0.0191(18) 0.0256(18) -0.0027(14) 0.0003(15) -0.0001(14)
C18 0.029(2) 0.0233(18) 0.031(2) 0.0022(15) -0.0022(16) -0.0030(15)
C19 0.0252(19) 0.0171(17) 0.0290(19) 0.0029(14) 0.0028(15) 0.0028(14)
C20 0.0210(18) 0.0233(19) 0.0275(19) -0.0006(14) 0.0033(15) 0.0025(15)
C21 0.024(2) 0.030(2) 0.037(2) 0.0027(16) -0.0025(16) 0.0029(15)
C22 0.0194(18) 0.0228(19) 0.031(2) -0.0062(15) 0.0022(15) -0.0018(14)
C23 0.0228(19) 0.0202(18) 0.0259(19) -0.0017(14) 0.0050(15) 0.0008(14)
C24 0.027(2) 0.0202(18) 0.044(2) -0.0005(16) 0.0027(17) -0.0007(15)
P1 0.0296(5) 0.0219(5) 0.0255(5) -0.0004(4) -0.0013(4) 0.0066(4)

loop_
_atom_type_symbol
_atom_type_description
_atom_type_scat_dispersion_real
_atom_type_scat_dispersion_imag
_atom_type_scat_source
C C 0.0033 0.0016 'International Tables Vol C Tables 4.2.6.8 and 6.1.1.4'
H H 0.0000 0.0000 'International Tables Vol C Tables 4.2.6.8 and 6.1.1.4'
P P 0.1023 0.0942 'International Tables Vol C Tables 4.2.6.8 and 6.1.1.4'

loop_
_geom_angle_atom_site_label_1
_geom_angle_atom_site_label_2
_geom_angle_atom_site_label_3
_geom_angle
C2 C1 C15 119.0(3)
C2 C1 P1 126.6(2)
C15 C1 P1 114.4(2)
C3 C2 C7 118.8(3)
C3 C2 C1 119.3(3)
C7 C2 C1 121.8(3)
C4 C3 C2 121.7(3)
C4 C3 H3 119.1
C2 C3 H3 119.1
C3 C4 C5 119.5(3)
C3 C4 H4 120.2
C5 C4 H4 120.2
C6 C5 C4 119.7(3)
C6 C5 H5 120.1
C4 C5 H5 120.1
C5 C6 C7 122.2(3)
C5 C6 H6 118.9
C7 C6 H6 118.9
C6 C7 C2 118.0(3)
C6 C7 C8 118.1(3)
C2 C7 C8 123.8(3)
C9 C8 C7 129.2(3)
C9 C8 H8 115.4
C7 C8 H8 115.4
C8 C9 C10 129.8(3)
C8 C9 H9 115.1
C10 C9 H9 115.1
C11 C10 C15 118.3(3)
C11 C10 C9 118.2(3)
C15 C10 C9 123.4(3)
C12 C11 C10 122.0(3)
C12 C11 H11 119.0
C10 C11 H11 119.0
C11 C12 C13 119.6(3)
C11 C12 H12 120.2
C13 C12 H12 120.2
C12 C13 C14 119.7(3)
C12 C13 H13 120.1
C14 C13 H13 120.1
C13 C14 C15 121.5(3)
C13 C14 H14 119.3
C15 C14 H14 119.3
C14 C15 C10 118.7(3)
C14 C15 C1 119.3(3)
C10 C15 C1 121.9(3)
C23 C16 C17 119.7(3)
C23 C16 P1 123.1(2)
C17 C16 P1 116.7(2)
C19 C17 C16 119.1(3)
C19 C17 C18 119.8(3)
C16 C17 C18 121.1(3)
C17 C18 H18A 109.5
C17 C18 H18B 109.5
H18A C18 H18B 109.5
C17 C18 H18C 109.5
H18A C18 H18C 109.5
H18B C18 H18C 109.5
C17 C19 C20 122.1(3)
C17 C19 H19 118.9
C20 C19 H19 118.9
C22 C20 C19 118.2(3)
C22 C20 C21 121.0(3)
C19 C20 C21 120.8(3)
C20 C21 H21A 109.5
C20 C21 H21B 109.5
H21A C21 H21B 109.5
C20 C21 H21C 109.5
H21A C21 H21C 109.5
H21B C21 H21C 109.5
C20 C22 C23 122.1(3)
C20 C22 H22 119.0
C23 C22 H22 119.0
C22 C23 C16 118.8(3)
C22 C23 C24 118.9(3)
C16 C23 C24 122.3(3)
C23 C24 H24A 109.5
C23 C24 H24B 109.5
H24A C24 H24B 109.5
C23 C24 H24C 109.5
H24A C24 H24C 109.5
H24B C24 H24C 109.5
C1 P1 C16 108.53(15)

loop_
_geom_bond_atom_site_label_1
_geom_bond_atom_site_label_2
_geom_bond_distance
C1 C2 1.476(5)
C1 C15 1.492(5)
C1 P1 1.691(3)
C2 C3 1.400(5)
C2 C7 1.413(5)
C3 C4 1.378(5)
C3 H3 0.9300
C4 C5 1.381(5)
C4 H4 0.9300
C5 C6 1.378(5)
C5 H5 0.9300
C6 C7 1.396(5)
C6 H6 0.9300
C7 C8 1.460(5)
C8 C9 1.330(5)
C8 H8 0.9300
C9 C10 1.457(5)
C9 H9 0.9300
C10 C11 1.400(5)
C10 C15 1.411(5)
C11 C12 1.375(5)
C11 H11 0.9300
C12 C13 1.380(5)
C12 H12 0.9300
C13 C14 1.386(5)
C13 H13 0.9300
C14 C15 1.396(5)
C14 H14 0.9300
C16 C23 1.403(5)
C16 C17 1.412(5)
C16 P1 1.829(3)
C17 C19 1.383(5)
C17 C18 1.507(5)
C18 H18A 0.9600
C18 H18B 0.9600
C18 H18C 0.9600
C19 C20 1.386(5)
C19 H19 0.9300
C20 C22 1.383(5)
C20 C21 1.510(5)
C21 H21A 0.9600
C21 H21B 0.9600
C21 H21C 0.9600
C22 C23 1.396(5)
C22 H22 0.9300
C23 C24 1.502(4)
C24 H24A 0.9600
C24 H24B 0.9600
C24 H24C 0.9600

loop_
_geom_torsion_atom_site_label_1
_geom_torsion_atom_site_label_2
_geom_torsion_atom_site_label_3
_geom_torsion_atom_site_label_4
_geom_torsion
C15 C1 C2 C3 126.4(3)
P1 C1 C2 C3 -53.0(4)
C15 C1 C2 C7 -56.6(4)
P1 C1 C2 C7 124.1(3)
C7 C2 C3 C4 -1.4(5)
C1 C2 C3 C4 175.7(3)
C2 C3 C4 C5 -1.0(5)
C3 C4 C5 C6 1.4(5)
C4 C5 C6 C7 0.8(5)
C5 C6 C7 C2 -3.2(5)
C5 C6 C7 C8 179.1(3)
C3 C2 C7 C6 3.4(5)
C1 C2 C7 C6 -173.6(3)
C3 C2 C7 C8 -179.0(3)
C1 C2 C7 C8 4.0(5)
C6 C7 C8 C9 -155.2(4)
C2 C7 C8 C9 27.3(6)
C7 C8 C9 C10 0.1(6)
C8 C9 C10 C11 154.7(4)
C8 C9 C10 C15 -25.9(6)
C15 C10 C11 C12 3.0(5)
C9 C10 C11 C12 -177.6(3)
C10 C11 C12 C13 -0.6(5)
C11 C12 C13 C14 -1.4(5)
C12 C13 C14 C15 0.9(5)
C13 C14 C15 C10 1.5(5)
C13 C14 C15 C1 -174.7(3)
C11 C10 C15 C14 -3.4(5)
C9 C10 C15 C14 177.3(3)
C11 C10 C15 C1 172.8(3)
C9 C10 C15 C1 -6.6(5)
C2 C1 C15 C14 -125.6(3)
P1 C1 C15 C14 53.8(4)
C2 C1 C15 C10 58.3(4)
P1 C1 C15 C10 -122.3(3)
C23 C16 C17 C19 1.6(5)
P1 C16 C17 C19 173.7(2)
C23 C16 C17 C18 179.4(3)
P1 C16 C17 C18 -8.5(4)
C16 C17 C19 C20 -1.4(5)
C18 C17 C19 C20 -179.3(3)
C17 C19 C20 C22 1.2(5)
C17 C19 C20 C21 -177.2(3)
C19 C20 C22 C23 -1.1(5)
C21 C20 C22 C23 177.3(3)
C20 C22 C23 C16 1.2(5)
C20 C22 C23 C24 179.9(3)
C17 C16 C23 C22 -1.5(5)
P1 C16 C23 C22 -173.0(2)
C17 C16 C23 C24 179.9(3)
P1 C16 C23 C24 8.4(4)
C2 C1 P1 C16 3.9(3)
C15 C1 P1 C16 -175.5(2)
C23 C16 P1 C1 -73.1(3)
C17 C16 P1 C1 115.1(3)
